data_4317401
loop_
_publ_author_name
'Anna Kornienko'
'J. H. Melman'
'G. Hall'
'T. J. Emge'
'John G. Brennan'

_publ_contact_author_address
; 
 Department of Chemistry 
 Rutgers, The State University of New Jersey
 610 Taylor Road
 Piscataway, New Jersey  08854-8087  U.S.A. 
;
_publ_contact_author_email bren@rutchem.rutgers.edu
_publ_contact_author_name 'John G. Brennan'
_publ_section_title
;
 Chalcogen Rich Lanthanide Clusters from Halide Starting Materials (II):
 Selenido Compounds
;
_journal_name_full 'Inorganic Chemistry'
_journal_page_first 121
_journal_page_last 126
_journal_paper_doi 10.1021/ic010740o
_journal_volume 41
_journal_year 2002
_chemical_formula_sum 'C28 H56 I2 O7 Se9 Tm4'
_chemical_formula_weight 2144.89
_space_group_IT_number 2
_symmetry_cell_setting triclinic
_symmetry_space_group_name_Hall '-P 1'
_symmetry_space_group_name_H-M 'P -1'
_atom_sites_solution_hydrogens geom
_atom_sites_solution_primary direct
_atom_sites_solution_secondary difmap
_audit_creation_method SHELXL-97
_cell_angle_alpha 97.72(3)
_cell_angle_beta 103.52(5)
_cell_angle_gamma 114.78(3)
_cell_formula_units_Z 2
_cell_length_a 11.897(8)
_cell_length_b 12.008(3)
_cell_length_c 20.582(5)
_cell_measurement_reflns_used 25
_cell_measurement_temperature 153(5)
_cell_measurement_theta_max 22.8
_cell_measurement_theta_min 12.2
_cell_volume 2504(2)
_computing_cell_refinement CAD4
_computing_data_collection CAD4
_computing_data_reduction XCAD4PC
_computing_molecular_graphics 'XPMA/ZORTEP (Zsolnai, 1997)'
_computing_structure_refinement 'SHELXL-97 (Sheldrick, 1997)'
_computing_structure_solution 'SHELXS-97 (Sheldrick, 1990)'
_diffrn_ambient_temperature 153(5)
_diffrn_measured_fraction_theta_full 0.987
_diffrn_measured_fraction_theta_max 0.987
_diffrn_measurement_device_type 'Nonius CAD4 diffractometer'
_diffrn_measurement_method '\w-\q scans'
_diffrn_radiation_monochromator graphite
_diffrn_radiation_source 'fine-focus sealed tube'
_diffrn_radiation_type MoK\a
_diffrn_radiation_wavelength 0.71073
_diffrn_reflns_av_R_equivalents 0.0000
_diffrn_reflns_av_sigmaI/netI 0.0265
_diffrn_reflns_limit_h_max 13
_diffrn_reflns_limit_h_min -13
_diffrn_reflns_limit_k_max 13
_diffrn_reflns_limit_k_min -13
_diffrn_reflns_limit_l_max 23
_diffrn_reflns_limit_l_min 0
_diffrn_reflns_number 7831
_diffrn_reflns_theta_full 24.00
_diffrn_reflns_theta_max 24.00
_diffrn_reflns_theta_min 2.03
_diffrn_standards_decay_% 2
_diffrn_standards_interval_time 60
_diffrn_standards_number 3
_exptl_absorpt_coefficient_mu 14.826
_exptl_absorpt_correction_T_max 0.9999
_exptl_absorpt_correction_T_min 0.4020
_exptl_absorpt_correction_type empirical
_exptl_absorpt_process_details DIFABS
_exptl_crystal_colour yellow
_exptl_crystal_density_diffrn 2.845
_exptl_crystal_density_method 'not measured'
_exptl_crystal_description lathe
_exptl_crystal_F_000 1936
_exptl_crystal_size_max 0.28
_exptl_crystal_size_mid 0.16
_exptl_crystal_size_min 0.12
_refine_diff_density_max 2.482
_refine_diff_density_min -1.658
_refine_diff_density_rms 0.306
_refine_ls_extinction_method none
_refine_ls_goodness_of_fit_ref 1.007
_refine_ls_hydrogen_treatment mixed
_refine_ls_matrix_type full
_refine_ls_number_parameters 451
_refine_ls_number_reflns 7761
_refine_ls_number_restraints 210
_refine_ls_restrained_S_all 0.995
_refine_ls_R_factor_all 0.0496
_refine_ls_R_factor_gt 0.0400
_refine_ls_shift/su_max 0.000
_refine_ls_shift/su_mean 0.000
_refine_ls_structure_factor_coef Fsqd
_refine_ls_weighting_details 'calc w=1/[\s^2^(Fo^2^)+(0.0750P)^2^+36.0000P] where P=(Fo^2^+2Fc^2^)/3'
_refine_ls_weighting_scheme calc
_refine_ls_wR_factor_gt 0.1109
_refine_ls_wR_factor_ref 0.1146
_reflns_number_gt 6766
_reflns_number_total 7761
_reflns_threshold_expression >2sigma(I)
_cod_data_source_file ic010740o_3.cif
_cod_data_source_block tmsepi
_cod_original_cell_volume 2504.1(19)
_cod_database_code 4317401

loop_
_symmetry_equiv_pos_as_xyz
'x, y, z'
'-x, -y, -z'

loop_
_atom_site_label
_atom_site_type_symbol
_atom_site_fract_x
_atom_site_fract_y
_atom_site_fract_z
_atom_site_U_iso_or_equiv
_atom_site_adp_type
_atom_site_occupancy
_atom_site_symmetry_multiplicity
_atom_site_calc_flag
_atom_site_refinement_flags
_atom_site_disorder_assembly
_atom_site_disorder_group
Tm1 Tm 0.39330(4) -0.06843(4) 0.25994(2) 0.01570(13) Uani 1 1 d . . .
Tm2 Tm 0.14454(4) -0.05767(4) 0.34225(2) 0.01572(13) Uani 1 1 d . . .
Tm3 Tm 0.11632(4) 0.17847(4) 0.24162(2) 0.01622(13) Uani 1 1 d . . .
Tm4 Tm 0.36442(4) 0.16175(4) 0.16099(2) 0.01531(13) Uani 1 1 d . . .
I1 I 0.29274(8) 0.10493(7) 0.48687(4) 0.02864(19) Uani 1 1 d . . .
I2 I 0.62301(7) 0.38843(6) 0.23876(4) 0.02565(18) Uani 1 1 d . . .
Se1 Se 0.32310(9) 0.12423(9) 0.28985(5) 0.0144(2) Uani 1 1 d . . .
Se2 Se 0.14972(10) -0.25612(9) 0.25317(6) 0.0210(2) Uani 1 1 d . . .
Se3 Se 0.30875(10) -0.17433(10) 0.36574(6) 0.0207(2) Uani 1 1 d . . .
Se4 Se -0.06285(10) -0.07257(10) 0.23211(6) 0.0230(2) Uani 1 1 d . . .
Se5 Se -0.00271(11) 0.07523(11) 0.33909(6) 0.0239(3) Uani 1 1 d . . .
Se6 Se 0.09875(10) 0.10359(10) 0.10307(6) 0.0222(2) Uani 1 1 d . . .
Se7 Se 0.24620(11) 0.32240(10) 0.15822(6) 0.0205(2) Uani 1 1 d . . .
Se8 Se 0.28584(10) -0.10298(9) 0.11668(5) 0.0200(2) Uani 1 1 d . . .
Se9 Se 0.51460(10) 0.03344(10) 0.16396(6) 0.0208(2) Uani 1 1 d . . .
O1 O 0.4809(7) -0.2037(7) 0.2527(4) 0.0227(17) Uani 1 1 d U . .
O2 O 0.5877(7) 0.0694(7) 0.3453(4) 0.0214(16) Uani 1 1 d U . .
O3 O -0.0005(7) -0.2115(7) 0.3813(4) 0.0249(17) Uani 1 1 d U . .
O4 O 0.2350(8) 0.3678(7) 0.3282(4) 0.0263(17) Uani 1 1 d U . .
O5 O -0.0263(8) 0.2595(7) 0.2138(4) 0.0296(19) Uani 1 1 d U . .
O6 O 0.3923(8) 0.1948(7) 0.0576(4) 0.0254(17) Uani 1 1 d U . .
C1 C 0.4387(12) -0.3076(11) 0.1921(6) 0.028(3) Uani 1 1 d U . .
H1A H 0.4129 -0.2840 0.1488 0.033 Uiso 1 1 calc R . .
H1B H 0.3637 -0.3852 0.1930 0.033 Uiso 1 1 calc R . .
C2 C 0.5570(14) -0.3286(12) 0.1973(6) 0.034(3) Uani 1 1 d U . .
H2A H 0.6161 -0.2715 0.1759 0.040 Uiso 1 1 calc R . .
H2B H 0.5309 -0.4179 0.1750 0.040 Uiso 1 1 calc R . .
C3 C 0.6208(12) -0.2961(11) 0.2749(7) 0.029(3) Uani 1 1 d U . .
H3A H 0.5766 -0.3680 0.2939 0.035 Uiso 1 1 calc R . .
H3B H 0.7146 -0.2736 0.2867 0.035 Uiso 1 1 calc R . .
C4 C 0.6038(14) -0.1863(14) 0.3013(8) 0.048(4) Uani 1 1 d U . .
H4A H 0.6785 -0.1061 0.3028 0.058 Uiso 1 1 calc R . .
H4B H 0.5977 -0.1836 0.3486 0.058 Uiso 1 1 calc R . .
C5 C 0.7129(10) 0.1494(11) 0.3357(6) 0.026(3) Uani 1 1 d U . .
H5A H 0.7051 0.2116 0.3103 0.031 Uiso 1 1 calc R . .
H5B H 0.7417 0.0967 0.3098 0.031 Uiso 1 1 calc R . .
C6 C 0.8068(12) 0.2157(13) 0.4077(7) 0.038(3) Uani 1 1 d U . .
H6A H 0.8800 0.2969 0.4090 0.046 Uiso 1 1 calc R . .
H6B H 0.8424 0.1614 0.4267 0.046 Uiso 1 1 calc R . .
C7 C 0.7231(12) 0.2384(12) 0.4469(7) 0.037(3) Uani 1 1 d U . .
H7A H 0.7611 0.2505 0.4972 0.045 Uiso 1 1 calc R . .
H7B H 0.7128 0.3139 0.4397 0.045 Uiso 1 1 calc R . .
C8 C 0.5948(11) 0.1195(11) 0.4167(6) 0.026(3) Uani 1 1 d U . .
H8A H 0.5911 0.0569 0.4441 0.031 Uiso 1 1 calc R . .
H8B H 0.5213 0.1386 0.4162 0.031 Uiso 1 1 calc R . .
C9 C -0.0336(13) -0.3452(11) 0.3658(7) 0.034(3) Uani 1 1 d U . .
H9A H 0.0454 -0.3556 0.3684 0.041 Uiso 1 1 calc R . .
H9B H -0.0977 -0.3907 0.3188 0.041 Uiso 1 1 calc R . .
C10 C -0.0913(13) -0.3953(11) 0.4195(6) 0.035(3) Uani 1 1 d U . .
H10A H -0.0225 -0.3842 0.4614 0.042 Uiso 1 1 calc R . .
H10B H -0.1560 -0.4864 0.4012 0.042 Uiso 1 1 calc R . .
C11 C -0.1559(14) -0.3148(13) 0.4348(7) 0.040(3) Uani 1 1 d U . .
H11A H -0.2439 -0.3488 0.4004 0.048 Uiso 1 1 calc R . .
H11B H -0.1639 -0.3103 0.4818 0.048 Uiso 1 1 calc R . .
C12 C -0.0643(12) -0.1865(11) 0.4295(7) 0.032(3) Uani 1 1 d U . .
H12A H -0.1133 -0.1415 0.4120 0.038 Uiso 1 1 calc R . .
H12B H 0.0010 -0.1336 0.4753 0.038 Uiso 1 1 calc R . .
C13 C 0.2126(17) 0.4005(17) 0.3932(8) 0.063(5) Uani 1 1 d U . .
H13A H 0.1307 0.4077 0.3838 0.076 Uiso 1 1 calc R . .
H13B H 0.2037 0.3331 0.4175 0.076 Uiso 1 1 calc R . .
C14 C 0.3178(16) 0.5158(14) 0.4344(7) 0.047(4) Uani 1 1 d U . .
H14A H 0.3348 0.5183 0.4842 0.057 Uiso 1 1 calc R . .
H14B H 0.3020 0.5882 0.4263 0.057 Uiso 1 1 calc R . .
C15 C 0.4300(16) 0.5185(17) 0.4112(8) 0.061(5) Uani 1 1 d U . .
H15A H 0.5010 0.6064 0.4220 0.073 Uiso 1 1 calc R . .
H15B H 0.4658 0.4664 0.4329 0.073 Uiso 1 1 calc R . .
C16 C 0.3666(13) 0.4629(12) 0.3361(8) 0.044(4) Uani 1 1 d U . .
H16A H 0.3642 0.5287 0.3123 0.053 Uiso 1 1 calc R . .
H16B H 0.4138 0.4232 0.3167 0.053 Uiso 1 1 calc R . .
C17 C -0.1553(14) 0.1839(14) 0.1674(10) 0.061(5) Uani 1 1 d U . .
H17A H -0.2190 0.1671 0.1930 0.074 Uiso 1 1 calc R . .
H17B H -0.1655 0.1015 0.1433 0.074 Uiso 1 1 calc R . .
C18 C -0.1784(16) 0.2544(15) 0.1170(8) 0.053(4) Uani 1 1 d U . .
H18A H -0.2661 0.2492 0.1089 0.063 Uiso 1 1 calc R . .
H18B H -0.1722 0.2198 0.0722 0.063 Uiso 1 1 calc R . .
C19 C -0.0735(16) 0.3888(15) 0.1490(8) 0.052(4) Uani 1 1 d U . .
H19A H -0.0138 0.4147 0.1212 0.062 Uiso 1 1 calc R . .
H19B H -0.1120 0.4473 0.1523 0.062 Uiso 1 1 calc R . .
C20 C -0.0027(15) 0.3899(12) 0.2189(8) 0.043(3) Uani 1 1 d U . .
H20A H 0.0920 0.4483 0.2318 0.052 Uiso 1 1 calc R . .
H20B H -0.0368 0.4172 0.2540 0.052 Uiso 1 1 calc R . .
C21 C 0.4596(15) 0.3164(12) 0.0429(7) 0.043(4) Uani 1 1 d U . .
H21A H 0.5451 0.3703 0.0795 0.052 Uiso 1 1 calc R . .
H21B H 0.4065 0.3619 0.0409 0.052 Uiso 1 1 calc R . .
C22 C 0.4781(14) 0.2882(13) -0.0246(7) 0.045(4) Uani 1 1 d U . .
H22A H 0.5615 0.2848 -0.0189 0.054 Uiso 1 1 calc R . .
H22B H 0.4771 0.3525 -0.0498 0.054 Uiso 1 1 calc R . .
C23 C 0.3614(13) 0.1585(11) -0.0620(6) 0.030(3) Uani 1 1 d U . .
H23A H 0.2827 0.1666 -0.0841 0.036 Uiso 1 1 calc R . .
H23B H 0.3800 0.1116 -0.0979 0.036 Uiso 1 1 calc R . .
C24 C 0.3436(15) 0.0933(12) -0.0050(6) 0.038(3) Uani 1 1 d U . .
H24A H 0.2501 0.0339 -0.0145 0.045 Uiso 1 1 calc R . .
H24B H 0.3938 0.0452 -0.0004 0.045 Uiso 1 1 calc R . .
O7 O -0.2438(10) -0.4787(9) 0.0505(5) 0.054(3) Uani 1 1 d U . .
C25 C -0.1769(15) -0.4762(14) 0.0020(8) 0.047(4) Uani 1 1 d U . .
H25A H -0.2298 -0.4786 -0.0436 0.056 Uiso 1 1 calc R . .
H25B H -0.1608 -0.5508 -0.0035 0.056 Uiso 1 1 calc R . .
C26 C -0.0514(15) -0.3575(15) 0.0282(9) 0.054(4) Uani 1 1 d U . .
H26A H -0.0256 -0.3240 -0.0103 0.064 Uiso 1 1 calc R . .
H26B H 0.0193 -0.3708 0.0564 0.064 Uiso 1 1 calc R . .
C27 C -0.0820(15) -0.2693(13) 0.0719(8) 0.045(3) Uani 1 1 d U . .
H27A H -0.0023 -0.2031 0.1090 0.054 Uiso 1 1 calc R . .
H27B H -0.1230 -0.2278 0.0433 0.054 Uiso 1 1 calc R . .
C28 C -0.1756(14) -0.3584(13) 0.1012(7) 0.041(3) Uani 1 1 d U . .
H28A H -0.1279 -0.3655 0.1455 0.049 Uiso 1 1 calc R . .
H28B H -0.2376 -0.3278 0.1096 0.049 Uiso 1 1 calc R . .

loop_
_atom_site_aniso_label
_atom_site_aniso_U_11
_atom_site_aniso_U_22
_atom_site_aniso_U_33
_atom_site_aniso_U_23
_atom_site_aniso_U_13
_atom_site_aniso_U_12
Tm1 0.0160(2) 0.0113(2) 0.0204(3) 0.00170(18) 0.00700(19) 0.00696(19)
Tm2 0.0168(2) 0.0109(2) 0.0203(2) 0.00345(18) 0.00851(19) 0.00614(19)
Tm3 0.0165(2) 0.0118(2) 0.0218(3) 0.00401(19) 0.00789(19) 0.00714(19)
Tm4 0.0173(2) 0.0097(2) 0.0172(2) 0.00103(18) 0.00678(19) 0.00483(19)
I1 0.0321(4) 0.0251(4) 0.0223(4) -0.0022(3) 0.0066(3) 0.0113(3)
I2 0.0215(4) 0.0117(3) 0.0322(4) -0.0012(3) 0.0015(3) 0.0032(3)
Se1 0.0151(5) 0.0102(5) 0.0185(5) 0.0025(4) 0.0074(4) 0.0057(4)
Se2 0.0215(5) 0.0100(5) 0.0266(6) -0.0001(4) 0.0086(5) 0.0041(4)
Se3 0.0228(6) 0.0175(5) 0.0250(6) 0.0080(4) 0.0093(5) 0.0108(5)
Se4 0.0163(5) 0.0164(5) 0.0301(6) 0.0062(5) 0.0050(5) 0.0034(4)
Se5 0.0263(6) 0.0226(6) 0.0354(6) 0.0125(5) 0.0198(5) 0.0161(5)
Se6 0.0203(5) 0.0190(5) 0.0208(6) 0.0007(4) 0.0027(4) 0.0067(4)
Se7 0.0258(6) 0.0138(5) 0.0254(6) 0.0072(4) 0.0118(5) 0.0101(4)
Se8 0.0221(5) 0.0114(5) 0.0209(5) -0.0010(4) 0.0061(4) 0.0048(4)
Se9 0.0190(5) 0.0176(5) 0.0273(6) 0.0034(4) 0.0120(5) 0.0082(4)
O1 0.025(4) 0.020(4) 0.024(4) -0.001(3) 0.001(3) 0.017(3)
O2 0.016(4) 0.021(4) 0.023(4) -0.001(3) 0.004(3) 0.008(3)
O3 0.027(4) 0.017(4) 0.027(4) 0.007(3) 0.012(3) 0.005(3)
O4 0.029(4) 0.019(4) 0.025(4) -0.001(3) 0.012(3) 0.006(3)
O5 0.025(4) 0.025(4) 0.046(5) 0.013(4) 0.011(4) 0.017(4)
O6 0.038(5) 0.016(4) 0.022(4) 0.006(3) 0.016(4) 0.009(3)
C1 0.045(7) 0.022(6) 0.015(5) -0.003(5) 0.004(5) 0.019(5)
C2 0.056(8) 0.029(6) 0.035(7) 0.010(5) 0.027(6) 0.029(6)
C3 0.027(6) 0.031(6) 0.047(7) 0.022(6) 0.022(6) 0.021(5)
C4 0.038(7) 0.045(8) 0.049(8) -0.017(7) -0.019(6) 0.034(7)
C5 0.016(5) 0.027(6) 0.029(6) 0.003(5) 0.009(5) 0.006(5)
C6 0.025(6) 0.040(7) 0.038(7) -0.005(6) 0.007(6) 0.009(6)
C7 0.031(7) 0.025(6) 0.037(7) -0.009(5) 0.010(6) 0.000(5)
C8 0.026(6) 0.024(6) 0.017(5) -0.006(5) 0.002(5) 0.007(5)
C9 0.036(7) 0.012(6) 0.037(7) -0.004(5) 0.010(6) 0.000(5)
C10 0.044(7) 0.020(6) 0.030(7) 0.009(5) 0.012(6) 0.006(5)
C11 0.046(8) 0.050(8) 0.044(8) 0.031(7) 0.034(7) 0.024(7)
C12 0.034(7) 0.022(6) 0.046(7) 0.012(5) 0.025(6) 0.012(5)
C13 0.061(10) 0.070(11) 0.040(8) -0.014(7) 0.029(8) 0.015(8)
C14 0.069(10) 0.037(8) 0.036(8) 0.002(6) 0.028(7) 0.022(7)
C15 0.047(9) 0.064(10) 0.045(9) -0.015(8) 0.010(7) 0.012(8)
C16 0.031(7) 0.024(7) 0.062(9) -0.001(6) 0.024(7) -0.002(5)
C17 0.025(7) 0.038(8) 0.107(13) 0.023(9) -0.002(8) 0.014(6)
C18 0.053(9) 0.049(9) 0.042(8) 0.014(7) 0.012(7) 0.012(7)
C19 0.057(9) 0.045(8) 0.046(8) 0.014(7) 0.001(7) 0.026(7)
C20 0.046(8) 0.024(7) 0.055(9) -0.002(6) 0.004(7) 0.022(6)
C21 0.059(9) 0.023(7) 0.030(7) 0.008(5) 0.018(6) 0.001(6)
C22 0.037(7) 0.042(8) 0.034(7) 0.012(6) 0.010(6) -0.002(6)
C23 0.044(7) 0.033(7) 0.019(6) 0.002(5) 0.014(5) 0.022(6)
C24 0.063(9) 0.023(6) 0.032(7) 0.008(5) 0.023(6) 0.020(6)
O7 0.048(6) 0.040(6) 0.047(6) 0.000(5) 0.020(5) -0.003(5)
C25 0.050(8) 0.039(8) 0.041(8) 0.002(6) 0.008(7) 0.018(7)
C26 0.043(8) 0.044(8) 0.063(10) 0.002(7) 0.019(7) 0.013(7)
C27 0.047(8) 0.038(8) 0.052(9) 0.008(7) 0.017(7) 0.022(7)
C28 0.048(8) 0.044(8) 0.044(8) 0.016(6) 0.026(7) 0.026(7)

loop_
_atom_type_symbol
_atom_type_description
_atom_type_scat_dispersion_real
_atom_type_scat_dispersion_imag
_atom_type_scat_source
C C 0.0033 0.0016 'International Tables Vol C Tables 4.2.6.8 and 6.1.1.4'
H H 0.0000 0.0000 'International Tables Vol C Tables 4.2.6.8 and 6.1.1.4'
O O 0.0106 0.0060 'International Tables Vol C Tables 4.2.6.8 and 6.1.1.4'
Se Se -0.0929 2.2259 'International Tables Vol C Tables 4.2.6.8 and 6.1.1.4'
I I -0.4742 1.8119 'International Tables Vol C Tables 4.2.6.8 and 6.1.1.4'
Tm Tm -0.3139 5.2483 'International Tables Vol C Tables 4.2.6.8 and 6.1.1.4'

loop_
_geom_angle_atom_site_label_1
_geom_angle_atom_site_label_2
_geom_angle_atom_site_label_3
_geom_angle
_geom_angle_site_symmetry_1
_geom_angle_site_symmetry_3
_geom_angle_publ_flag
O1 Tm1 O2 85.8(3) . . ?
O1 Tm1 Se2 94.3(2) . . ?
O2 Tm1 Se2 136.64(19) . . ?
O1 Tm1 Se1 169.97(19) . . ?
O2 Tm1 Se1 84.29(18) . . ?
Se2 Tm1 Se1 91.75(5) . . ?
O1 Tm1 Se8 97.92(19) . . ?
O2 Tm1 Se8 135.95(19) . . ?
Se2 Tm1 Se8 87.09(7) . . ?
Se1 Tm1 Se8 90.39(5) . . ?
O1 Tm1 Se9 86.6(2) . . ?
O2 Tm1 Se9 87.10(19) . . ?
Se2 Tm1 Se9 136.25(5) . . ?
Se1 Tm1 Se9 94.65(4) . . ?
Se8 Tm1 Se9 49.70(5) . . ?
O1 Tm1 Se3 86.0(2) . . ?
O2 Tm1 Se3 86.68(19) . . ?
Se2 Tm1 Se3 50.20(5) . . ?
Se1 Tm1 Se3 91.67(4) . . ?
Se8 Tm1 Se3 137.27(5) . . ?
Se9 Tm1 Se3 170.65(4) . . ?
O3 Tm2 Se5 90.6(2) . . ?
O3 Tm2 Se2 88.31(19) . . ?
Se5 Tm2 Se2 138.23(5) . . ?
O3 Tm2 Se3 88.2(2) . . ?
Se5 Tm2 Se3 171.91(4) . . ?
Se2 Tm2 Se3 49.74(5) . . ?
O3 Tm2 Se4 92.3(2) . . ?
Se5 Tm2 Se4 49.56(5) . . ?
Se2 Tm2 Se4 88.76(6) . . ?
Se3 Tm2 Se4 138.48(5) . . ?
O3 Tm2 Se1 177.68(19) . . ?
Se5 Tm2 Se1 91.01(5) . . ?
Se2 Tm2 Se1 89.39(5) . . ?
Se3 Tm2 Se1 90.45(5) . . ?
Se4 Tm2 Se1 87.40(6) . . ?
O3 Tm2 I1 90.7(2) . . ?
Se5 Tm2 I1 85.13(5) . . ?
Se2 Tm2 I1 136.63(4) . . ?
Se3 Tm2 I1 86.88(5) . . ?
Se4 Tm2 I1 134.60(5) . . ?
Se1 Tm2 I1 91.18(5) . . ?
O5 Tm3 O4 82.7(3) . . ?
O5 Tm3 Se1 169.6(2) . . ?
O4 Tm3 Se1 87.3(2) . . ?
O5 Tm3 Se6 92.7(2) . . ?
O4 Tm3 Se6 134.72(19) . . ?
Se1 Tm3 Se6 92.41(6) . . ?
O5 Tm3 Se4 99.4(2) . . ?
O4 Tm3 Se4 135.53(19) . . ?
Se1 Tm3 Se4 89.68(6) . . ?
Se6 Tm3 Se4 89.73(6) . . ?
O5 Tm3 Se5 90.1(2) . . ?
O4 Tm3 Se5 86.06(19) . . ?
Se1 Tm3 Se5 92.00(5) . . ?
Se6 Tm3 Se5 139.14(5) . . ?
Se4 Tm3 Se5 49.70(5) . . ?
O5 Tm3 Se7 85.4(2) . . ?
O4 Tm3 Se7 84.89(19) . . ?
Se1 Tm3 Se7 91.01(5) . . ?
Se6 Tm3 Se7 49.83(5) . . ?
Se4 Tm3 Se7 139.55(4) . . ?
Se5 Tm3 Se7 170.32(4) . . ?
O6 Tm4 Se9 88.1(2) . . ?
O6 Tm4 Se7 87.8(2) . . ?
Se9 Tm4 Se7 171.59(4) . . ?
O6 Tm4 Se6 88.1(2) . . ?
Se9 Tm4 Se6 137.43(5) . . ?
Se7 Tm4 Se6 49.75(5) . . ?
O6 Tm4 Se8 92.53(19) . . ?
Se9 Tm4 Se8 49.62(5) . . ?
Se7 Tm4 Se8 137.97(5) . . ?
Se6 Tm4 Se8 88.25(6) . . ?
O6 Tm4 Se1 177.9(2) . . ?
Se9 Tm4 Se1 93.93(5) . . ?
Se7 Tm4 Se1 90.16(4) . . ?
Se6 Tm4 Se1 90.25(6) . . ?
Se8 Tm4 Se1 88.65(5) . . ?
O6 Tm4 I2 90.8(2) . . ?
Se9 Tm4 I2 83.52(6) . . ?
Se7 Tm4 I2 89.16(6) . . ?
Se6 Tm4 I2 138.91(4) . . ?
Se8 Tm4 I2 132.82(4) . . ?
Se1 Tm4 I2 89.65(6) . . ?
Tm3 Se1 Tm1 139.42(5) . . ?
Tm3 Se1 Tm4 83.36(5) . . ?
Tm1 Se1 Tm4 82.00(4) . . ?
Tm3 Se1 Tm2 84.28(5) . . ?
Tm1 Se1 Tm2 83.20(5) . . ?
Tm4 Se1 Tm2 140.08(5) . . ?
Se3 Se2 Tm1 66.13(6) . . ?
Se3 Se2 Tm2 65.13(5) . . ?
Tm1 Se2 Tm2 84.39(6) . . ?
Se2 Se3 Tm2 65.12(5) . . ?
Se2 Se3 Tm1 63.67(5) . . ?
Tm2 Se3 Tm1 83.36(5) . . ?
Se5 Se4 Tm3 65.78(6) . . ?
Se5 Se4 Tm2 64.35(6) . . ?
Tm3 Se4 Tm2 84.29(6) . . ?
Se4 Se5 Tm2 66.09(6) . . ?
Se4 Se5 Tm3 64.52(5) . . ?
Tm2 Se5 Tm3 84.50(5) . . ?
Se7 Se6 Tm3 66.09(6) . . ?
Se7 Se6 Tm4 64.76(6) . . ?
Tm3 Se6 Tm4 83.80(7) . . ?
Se6 Se7 Tm4 65.49(6) . . ?
Se6 Se7 Tm3 64.08(5) . . ?
Tm4 Se7 Tm3 83.27(5) . . ?
Se9 Se8 Tm1 65.22(7) . . ?
Se9 Se8 Tm4 64.06(5) . . ?
Tm1 Se8 Tm4 82.07(5) . . ?
Se8 Se9 Tm4 66.32(6) . . ?
Se8 Se9 Tm1 65.08(6) . . ?
Tm4 Se9 Tm1 82.93(5) . . ?
C1 O1 C4 108.6(8) . . ?
C1 O1 Tm1 124.6(6) . . ?
C4 O1 Tm1 125.8(6) . . ?
C5 O2 C8 108.2(8) . . ?
C5 O2 Tm1 126.9(6) . . ?
C8 O2 Tm1 122.6(6) . . ?
C9 O3 C12 109.3(8) . . ?
C9 O3 Tm2 125.5(7) . . ?
C12 O3 Tm2 125.0(6) . . ?
C16 O4 C13 105.7(10) . . ?
C16 O4 Tm3 124.2(7) . . ?
C13 O4 Tm3 128.2(8) . . ?
C17 O5 C20 104.8(10) . . ?
C17 O5 Tm3 122.0(8) . . ?
C20 O5 Tm3 130.8(8) . . ?
C21 O6 C24 108.9(8) . . ?
C21 O6 Tm4 127.1(7) . . ?
C24 O6 Tm4 124.0(6) . . ?
O1 C1 C2 104.6(9) . . ?
C1 C2 C3 102.5(9) . . ?
C4 C3 C2 103.2(10) . . ?
C3 C4 O1 106.0(10) . . ?
O2 C5 C6 104.5(9) . . ?
C5 C6 C7 102.8(10) . . ?
C8 C7 C6 103.6(10) . . ?
O2 C8 C7 105.6(9) . . ?
O3 C9 C10 105.7(10) . . ?
C9 C10 C11 103.0(10) . . ?
C12 C11 C10 103.2(10) . . ?
O3 C12 C11 105.7(9) . . ?
C14 C13 O4 109.1(13) . . ?
C13 C14 C15 103.1(12) . . ?
C16 C15 C14 101.9(13) . . ?
O4 C16 C15 104.8(11) . . ?
O5 C17 C18 107.7(12) . . ?
C17 C18 C19 105.2(13) . . ?
C20 C19 C18 105.2(12) . . ?
O5 C20 C19 105.2(11) . . ?
O6 C21 C22 106.6(10) . . ?
C21 C22 C23 102.9(10) . . ?
C24 C23 C22 103.2(10) . . ?
O6 C24 C23 105.5(9) . . ?
C25 O7 C28 109.0(10) . . ?
O7 C25 C26 107.8(12) . . ?
C25 C26 C27 102.7(12) . . ?
C28 C27 C26 102.1(12) . . ?
O7 C28 C27 106.0(11) . . ?

loop_
_geom_bond_atom_site_label_1
_geom_bond_atom_site_label_2
_geom_bond_distance
_geom_bond_site_symmetry_2
_geom_bond_publ_flag
Tm1 O1 2.274(7) . ?
Tm1 O2 2.300(7) . ?
Tm1 Se2 2.784(2) . ?
Tm1 Se1 2.8117(13) . ?
Tm1 Se8 2.8222(18) . ?
Tm1 Se9 2.8254(16) . ?
Tm1 Se3 2.8403(15) . ?
Tm2 O3 2.327(7) . ?
Tm2 Se5 2.8174(16) . ?
Tm2 Se2 2.8365(15) . ?
Tm2 Se3 2.8368(17) . ?
Tm2 Se4 2.857(2) . ?
Tm2 Se1 2.8742(17) . ?
Tm2 I1 2.980(2) . ?
Tm3 O5 2.288(8) . ?
Tm3 O4 2.320(8) . ?
Tm3 Se1 2.799(2) . ?
Tm3 Se6 2.8035(14) . ?
Tm3 Se4 2.8158(17) . ?
Tm3 Se5 2.8445(17) . ?
Tm3 Se7 2.8495(16) . ?
Tm4 O6 2.290(7) . ?
Tm4 Se9 2.8020(16) . ?
Tm4 Se7 2.8230(15) . ?
Tm4 Se6 2.840(3) . ?
Tm4 Se8 2.8535(15) . ?
Tm4 Se1 2.8676(13) . ?
Tm4 I2 2.991(2) . ?
Se2 Se3 2.386(2) . ?
Se4 Se5 2.379(2) . ?
Se6 Se7 2.382(2) . ?
Se8 Se9 2.374(2) . ?
O1 C1 1.459(13) . ?
O1 C4 1.479(14) . ?
O2 C5 1.473(13) . ?
O2 C8 1.480(13) . ?
O3 C9 1.452(14) . ?
O3 C12 1.453(14) . ?
O4 C16 1.455(14) . ?
O4 C13 1.458(16) . ?
O5 C17 1.416(17) . ?
O5 C20 1.454(14) . ?
O6 C21 1.455(14) . ?
O6 C24 1.456(14) . ?
C1 C2 1.513(17) . ?
C2 C3 1.516(18) . ?
C3 C4 1.469(16) . ?
C5 C6 1.497(17) . ?
C6 C7 1.504(18) . ?
C7 C8 1.499(16) . ?
C9 C10 1.496(17) . ?
C10 C11 1.510(19) . ?
C11 C12 1.506(17) . ?
C13 C14 1.39(2) . ?
C14 C15 1.51(2) . ?
C15 C16 1.47(2) . ?
C17 C18 1.47(2) . ?
C18 C19 1.50(2) . ?
C19 C20 1.48(2) . ?
C21 C22 1.475(19) . ?
C22 C23 1.521(18) . ?
C23 C24 1.503(17) . ?
O7 C25 1.410(17) . ?
O7 C28 1.432(17) . ?
C25 C26 1.48(2) . ?
C26 C27 1.51(2) . ?
C27 C28 1.496(19) . ?

loop_
_geom_torsion_atom_site_label_1
_geom_torsion_atom_site_label_2
_geom_torsion_atom_site_label_3
_geom_torsion_atom_site_label_4
_geom_torsion
_geom_torsion_site_symmetry_1
_geom_torsion_site_symmetry_2
_geom_torsion_site_symmetry_3
_geom_torsion_site_symmetry_4
_geom_torsion_publ_flag
O5 Tm3 Se1 Tm1 -164.7(12) . . . . ?
O4 Tm3 Se1 Tm1 179.84(19) . . . . ?
Se6 Tm3 Se1 Tm1 -45.49(7) . . . . ?
Se4 Tm3 Se1 Tm1 44.23(7) . . . . ?
Se5 Tm3 Se1 Tm1 93.88(7) . . . . ?
Se7 Tm3 Se1 Tm1 -95.32(7) . . . . ?
O5 Tm3 Se1 Tm4 -95.3(12) . . . . ?
O4 Tm3 Se1 Tm4 -110.72(19) . . . . ?
Se6 Tm3 Se1 Tm4 23.95(3) . . . . ?
Se4 Tm3 Se1 Tm4 113.66(5) . . . . ?
Se5 Tm3 Se1 Tm4 163.32(3) . . . . ?
Se7 Tm3 Se1 Tm4 -25.89(4) . . . . ?
O5 Tm3 Se1 Tm2 122.7(12) . . . . ?
O4 Tm3 Se1 Tm2 107.31(19) . . . . ?
Se6 Tm3 Se1 Tm2 -118.02(5) . . . . ?
Se4 Tm3 Se1 Tm2 -28.31(4) . . . . ?
Se5 Tm3 Se1 Tm2 21.35(4) . . . . ?
Se7 Tm3 Se1 Tm2 -167.86(3) . . . . ?
O1 Tm1 Se1 Tm3 -174.6(11) . . . . ?
O2 Tm1 Se1 Tm3 175.53(19) . . . . ?
Se2 Tm1 Se1 Tm3 -47.75(7) . . . . ?
Se8 Tm1 Se1 Tm3 39.34(7) . . . . ?
Se9 Tm1 Se1 Tm3 88.93(7) . . . . ?
Se3 Tm1 Se1 Tm3 -97.97(7) . . . . ?
O1 Tm1 Se1 Tm4 115.5(11) . . . . ?
O2 Tm1 Se1 Tm4 105.62(19) . . . . ?
Se2 Tm1 Se1 Tm4 -117.66(6) . . . . ?
Se8 Tm1 Se1 Tm4 -30.57(4) . . . . ?
Se9 Tm1 Se1 Tm4 19.02(4) . . . . ?
Se3 Tm1 Se1 Tm4 -167.88(3) . . . . ?
O1 Tm1 Se1 Tm2 -101.6(11) . . . . ?
O2 Tm1 Se1 Tm2 -111.55(19) . . . . ?
Se2 Tm1 Se1 Tm2 25.16(4) . . . . ?
Se8 Tm1 Se1 Tm2 112.26(6) . . . . ?
Se9 Tm1 Se1 Tm2 161.84(4) . . . . ?
Se3 Tm1 Se1 Tm2 -25.06(4) . . . . ?
O6 Tm4 Se1 Tm3 13(5) . . . . ?
Se9 Tm4 Se1 Tm3 -161.21(3) . . . . ?
Se7 Tm4 Se1 Tm3 26.14(4) . . . . ?
Se6 Tm4 Se1 Tm3 -23.60(4) . . . . ?
Se8 Tm4 Se1 Tm3 -111.84(5) . . . . ?
I2 Tm4 Se1 Tm3 115.31(5) . . . . ?
O6 Tm4 Se1 Tm1 155(5) . . . . ?
Se9 Tm4 Se1 Tm1 -19.16(3) . . . . ?
Se7 Tm4 Se1 Tm1 168.19(3) . . . . ?
Se6 Tm4 Se1 Tm1 118.44(5) . . . . ?
Se8 Tm4 Se1 Tm1 30.20(4) . . . . ?
I2 Tm4 Se1 Tm1 -102.65(5) . . . . ?
O6 Tm4 Se1 Tm2 85(5) . . . . ?
Se9 Tm4 Se1 Tm2 -88.41(8) . . . . ?
Se7 Tm4 Se1 Tm2 98.95(8) . . . . ?
Se6 Tm4 Se1 Tm2 49.20(7) . . . . ?
Se8 Tm4 Se1 Tm2 -39.04(7) . . . . ?
I2 Tm4 Se1 Tm2 -171.89(6) . . . . ?
O3 Tm2 Se1 Tm3 111(5) . . . . ?
Se5 Tm2 Se1 Tm3 -21.55(4) . . . . ?
Se2 Tm2 Se1 Tm3 116.67(5) . . . . ?
Se3 Tm2 Se1 Tm3 166.41(3) . . . . ?
Se4 Tm2 Se1 Tm3 27.89(4) . . . . ?
I1 Tm2 Se1 Tm3 -106.70(5) . . . . ?
O3 Tm2 Se1 Tm1 -30(5) . . . . ?
Se5 Tm2 Se1 Tm1 -162.88(4) . . . . ?
Se2 Tm2 Se1 Tm1 -24.65(4) . . . . ?
Se3 Tm2 Se1 Tm1 25.08(4) . . . . ?
Se4 Tm2 Se1 Tm1 -113.43(5) . . . . ?
I1 Tm2 Se1 Tm1 111.97(5) . . . . ?
O3 Tm2 Se1 Tm4 38(5) . . . . ?
Se5 Tm2 Se1 Tm4 -94.04(7) . . . . ?
Se2 Tm2 Se1 Tm4 44.18(7) . . . . ?
Se3 Tm2 Se1 Tm4 93.92(8) . . . . ?
Se4 Tm2 Se1 Tm4 -44.60(7) . . . . ?
I1 Tm2 Se1 Tm4 -179.19(6) . . . . ?
O1 Tm1 Se2 Se3 81.25(19) . . . . ?
O2 Tm1 Se2 Se3 -7.2(3) . . . . ?
Se1 Tm1 Se2 Se3 -90.71(5) . . . . ?
Se8 Tm1 Se2 Se3 178.98(4) . . . . ?
Se9 Tm1 Se2 Se3 170.72(5) . . . . ?
O1 Tm1 Se2 Tm2 146.50(19) . . . . ?
O2 Tm1 Se2 Tm2 58.1(3) . . . . ?
Se1 Tm1 Se2 Tm2 -25.46(3) . . . . ?
Se8 Tm1 Se2 Tm2 -115.76(4) . . . . ?
Se9 Tm1 Se2 Tm2 -124.03(5) . . . . ?
Se3 Tm1 Se2 Tm2 65.25(4) . . . . ?
O3 Tm2 Se2 Se3 -89.1(2) . . . . ?
Se5 Tm2 Se2 Se3 -178.06(5) . . . . ?
Se4 Tm2 Se2 Se3 178.52(4) . . . . ?
Se1 Tm2 Se2 Se3 91.11(6) . . . . ?
I1 Tm2 Se2 Se3 0.04(6) . . . . ?
O3 Tm2 Se2 Tm1 -155.4(2) . . . . ?
Se5 Tm2 Se2 Tm1 115.68(7) . . . . ?
Se3 Tm2 Se2 Tm1 -66.26(6) . . . . ?
Se4 Tm2 Se2 Tm1 112.26(6) . . . . ?
Se1 Tm2 Se2 Tm1 24.86(4) . . . . ?
I1 Tm2 Se2 Tm1 -66.22(7) . . . . ?
Tm1 Se2 Se3 Tm2 95.01(5) . . . . ?
Tm2 Se2 Se3 Tm1 -95.01(5) . . . . ?
O3 Tm2 Se3 Se2 89.3(2) . . . . ?
Se5 Tm2 Se3 Se2 170.8(2) . . . . ?
Se4 Tm2 Se3 Se2 -2.23(6) . . . . ?
Se1 Tm2 Se3 Se2 -88.81(6) . . . . ?
I1 Tm2 Se3 Se2 -179.97(4) . . . . ?
O3 Tm2 Se3 Tm1 153.28(19) . . . . ?
Se5 Tm2 Se3 Tm1 -125.2(2) . . . . ?
Se2 Tm2 Se3 Tm1 64.01(5) . . . . ?
Se4 Tm2 Se3 Tm1 61.78(6) . . . . ?
Se1 Tm2 Se3 Tm1 -24.80(4) . . . . ?
I1 Tm2 Se3 Tm1 -115.96(4) . . . . ?
O1 Tm1 Se3 Se2 -98.9(2) . . . . ?
O2 Tm1 Se3 Se2 175.07(18) . . . . ?
Se1 Tm1 Se3 Se2 90.89(6) . . . . ?
Se8 Tm1 Se3 Se2 -1.50(6) . . . . ?
Se9 Tm1 Se3 Se2 -136.6(2) . . . . ?
O1 Tm1 Se3 Tm2 -164.38(19) . . . . ?
O2 Tm1 Se3 Tm2 109.59(18) . . . . ?
Se2 Tm1 Se3 Tm2 -65.48(6) . . . . ?
Se1 Tm1 Se3 Tm2 25.40(4) . . . . ?
Se8 Tm1 Se3 Tm2 -66.98(7) . . . . ?
Se9 Tm1 Se3 Tm2 157.9(2) . . . . ?
O5 Tm3 Se4 Se5 -82.0(2) . . . . ?
O4 Tm3 Se4 Se5 7.0(3) . . . . ?
Se1 Tm3 Se4 Se5 92.89(6) . . . . ?
Se6 Tm3 Se4 Se5 -174.70(4) . . . . ?
Se7 Tm3 Se4 Se5 -175.92(5) . . . . ?
O5 Tm3 Se4 Tm2 -146.4(2) . . . . ?
O4 Tm3 Se4 Tm2 -57.4(3) . . . . ?
Se1 Tm3 Se4 Tm2 28.49(4) . . . . ?
Se6 Tm3 Se4 Tm2 120.90(5) . . . . ?
Se5 Tm3 Se4 Tm2 -64.40(5) . . . . ?
Se7 Tm3 Se4 Tm2 119.68(6) . . . . ?
O3 Tm2 Se4 Se5 88.8(2) . . . . ?
Se2 Tm2 Se4 Se5 177.01(4) . . . . ?
Se3 Tm2 Se4 Se5 178.71(5) . . . . ?
Se1 Tm2 Se4 Se5 -93.55(6) . . . . ?
I1 Tm2 Se4 Se5 -4.46(5) . . . . ?
O3 Tm2 Se4 Tm3 154.59(19) . . . . ?
Se5 Tm2 Se4 Tm3 65.83(5) . . . . ?
Se2 Tm2 Se4 Tm3 -117.16(5) . . . . ?
Se3 Tm2 Se4 Tm3 -115.45(6) . . . . ?
Se1 Tm2 Se4 Tm3 -27.71(3) . . . . ?
I1 Tm2 Se4 Tm3 61.38(6) . . . . ?
Tm3 Se4 Se5 Tm2 -95.46(5) . . . . ?
Tm2 Se4 Se5 Tm3 95.46(5) . . . . ?
O3 Tm2 Se5 Se4 -92.6(2) . . . . ?
Se2 Tm2 Se5 Se4 -4.49(6) . . . . ?
Se3 Tm2 Se5 Se4 -173.9(2) . . . . ?
Se1 Tm2 Se5 Se4 85.72(6) . . . . ?
I1 Tm2 Se5 Se4 176.82(4) . . . . ?
O3 Tm2 Se5 Tm3 -157.10(19) . . . . ?
Se2 Tm2 Se5 Tm3 -69.02(6) . . . . ?
Se3 Tm2 Se5 Tm3 121.5(2) . . . . ?
Se4 Tm2 Se5 Tm3 -64.53(5) . . . . ?
Se1 Tm2 Se5 Tm3 21.18(4) . . . . ?
I1 Tm2 Se5 Tm3 112.28(5) . . . . ?
O5 Tm3 Se5 Se4 102.3(2) . . . . ?
O4 Tm3 Se5 Se4 -175.1(2) . . . . ?
Se1 Tm3 Se5 Se4 -87.89(7) . . . . ?
Se6 Tm3 Se5 Se4 8.12(7) . . . . ?
Se7 Tm3 Se5 Se4 164.1(2) . . . . ?
O5 Tm3 Se5 Tm2 168.4(2) . . . . ?
O4 Tm3 Se5 Tm2 -109.0(2) . . . . ?
Se1 Tm3 Se5 Tm2 -21.79(4) . . . . ?
Se6 Tm3 Se5 Tm2 74.22(7) . . . . ?
Se4 Tm3 Se5 Tm2 66.10(6) . . . . ?
Se7 Tm3 Se5 Tm2 -129.8(2) . . . . ?
O5 Tm3 Se6 Se7 81.7(2) . . . . ?
O4 Tm3 Se6 Se7 -0.6(3) . . . . ?
Se1 Tm3 Se6 Se7 -89.28(6) . . . . ?
Se4 Tm3 Se6 Se7 -178.96(4) . . . . ?
Se5 Tm3 Se6 Se7 174.86(5) . . . . ?
O5 Tm3 Se6 Tm4 146.8(2) . . . . ?
O4 Tm3 Se6 Tm4 64.5(3) . . . . ?
Se1 Tm3 Se6 Tm4 -24.18(4) . . . . ?
Se4 Tm3 Se6 Tm4 -113.85(5) . . . . ?
Se5 Tm3 Se6 Tm4 -120.04(6) . . . . ?
Se7 Tm3 Se6 Tm4 65.10(5) . . . . ?
O6 Tm4 Se6 Se7 -88.77(19) . . . . ?
Se9 Tm4 Se6 Se7 -173.92(5) . . . . ?
Se8 Tm4 Se6 Se7 178.64(4) . . . . ?
Se1 Tm4 Se6 Se7 90.00(5) . . . . ?
I2 Tm4 Se6 Se7 0.24(6) . . . . ?
O6 Tm4 Se6 Tm3 -155.22(18) . . . . ?
Se9 Tm4 Se6 Tm3 119.63(6) . . . . ?
Se7 Tm4 Se6 Tm3 -66.45(5) . . . . ?
Se8 Tm4 Se6 Tm3 112.19(5) . . . . ?
Se1 Tm4 Se6 Tm3 23.55(3) . . . . ?
I2 Tm4 Se6 Tm3 -66.21(6) . . . . ?
Tm3 Se6 Se7 Tm4 94.50(5) . . . . ?
Tm4 Se6 Se7 Tm3 -94.50(5) . . . . ?
O6 Tm4 Se7 Se6 89.3(2) . . . . ?
Se9 Tm4 Se7 Se6 150.7(2) . . . . ?
Se8 Tm4 Se7 Se6 -2.04(6) . . . . ?
Se1 Tm4 Se7 Se6 -90.19(7) . . . . ?
I2 Tm4 Se7 Se6 -179.84(4) . . . . ?
O6 Tm4 Se7 Tm3 153.9(2) . . . . ?
Se9 Tm4 Se7 Tm3 -144.8(2) . . . . ?
Se6 Tm4 Se7 Tm3 64.54(5) . . . . ?
Se8 Tm4 Se7 Tm3 62.50(7) . . . . ?
Se1 Tm4 Se7 Tm3 -25.65(4) . . . . ?
I2 Tm4 Se7 Tm3 -115.31(5) . . . . ?
O5 Tm3 Se7 Se6 -97.4(2) . . . . ?
O4 Tm3 Se7 Se6 179.5(2) . . . . ?
Se1 Tm3 Se7 Se6 92.31(7) . . . . ?
Se4 Tm3 Se7 Se6 1.61(6) . . . . ?
Se5 Tm3 Se7 Se6 -159.6(2) . . . . ?
O5 Tm3 Se7 Tm4 -163.4(2) . . . . ?
O4 Tm3 Se7 Tm4 113.6(2) . . . . ?
Se1 Tm3 Se7 Tm4 26.33(4) . . . . ?
Se6 Tm3 Se7 Tm4 -65.97(6) . . . . ?
Se4 Tm3 Se7 Tm4 -64.37(7) . . . . ?
Se5 Tm3 Se7 Tm4 134.4(2) . . . . ?
O1 Tm1 Se8 Se9 -78.6(2) . . . . ?
O2 Tm1 Se8 Se9 13.6(3) . . . . ?
Se2 Tm1 Se8 Se9 -172.51(4) . . . . ?
Se1 Tm1 Se8 Se9 95.76(6) . . . . ?
Se3 Tm1 Se8 Se9 -171.36(5) . . . . ?
O1 Tm1 Se8 Tm4 -143.6(2) . . . . ?
O2 Tm1 Se8 Tm4 -51.5(3) . . . . ?
Se2 Tm1 Se8 Tm4 122.46(4) . . . . ?
Se1 Tm1 Se8 Tm4 30.73(4) . . . . ?
Se9 Tm1 Se8 Tm4 -65.03(5) . . . . ?
Se3 Tm1 Se8 Tm4 123.61(5) . . . . ?
O6 Tm4 Se8 Se9 85.4(2) . . . . ?
Se7 Tm4 Se8 Se9 174.95(5) . . . . ?
Se6 Tm4 Se8 Se9 173.39(4) . . . . ?
Se1 Tm4 Se8 Se9 -96.32(7) . . . . ?
I2 Tm4 Se8 Se9 -8.04(5) . . . . ?
O6 Tm4 Se8 Tm1 151.6(2) . . . . ?
Se9 Tm4 Se8 Tm1 66.24(6) . . . . ?
Se7 Tm4 Se8 Tm1 -118.81(7) . . . . ?
Se6 Tm4 Se8 Tm1 -120.36(6) . . . . ?
Se1 Tm4 Se8 Tm1 -30.07(4) . . . . ?
I2 Tm4 Se8 Tm1 58.20(6) . . . . ?
Tm1 Se8 Se9 Tm4 -93.19(4) . . . . ?
Tm4 Se8 Se9 Tm1 93.19(4) . . . . ?
O6 Tm4 Se9 Se8 -94.9(2) . . . . ?
Se7 Tm4 Se9 Se8 -156.2(2) . . . . ?
Se6 Tm4 Se9 Se8 -9.79(6) . . . . ?
Se1 Tm4 Se9 Se8 84.87(7) . . . . ?
I2 Tm4 Se9 Se8 174.07(4) . . . . ?
O6 Tm4 Se9 Tm1 -160.75(19) . . . . ?
Se7 Tm4 Se9 Tm1 137.9(2) . . . . ?
Se6 Tm4 Se9 Tm1 -75.63(7) . . . . ?
Se8 Tm4 Se9 Tm1 -65.84(5) . . . . ?
Se1 Tm4 Se9 Tm1 19.03(4) . . . . ?
I2 Tm4 Se9 Tm1 108.23(5) . . . . ?
O1 Tm1 Se9 Se8 103.42(19) . . . . ?
O2 Tm1 Se9 Se8 -170.60(18) . . . . ?
Se2 Tm1 Se9 Se8 10.85(6) . . . . ?
Se1 Tm1 Se9 Se8 -86.57(6) . . . . ?
Se3 Tm1 Se9 Se8 141.1(2) . . . . ?
O1 Tm1 Se9 Tm4 170.55(19) . . . . ?
O2 Tm1 Se9 Tm4 -103.47(18) . . . . ?
Se2 Tm1 Se9 Tm4 77.98(7) . . . . ?
Se1 Tm1 Se9 Tm4 -19.44(4) . . . . ?
Se8 Tm1 Se9 Tm4 67.13(5) . . . . ?
Se3 Tm1 Se9 Tm4 -151.8(2) . . . . ?
O2 Tm1 O1 C1 -157.5(8) . . . . ?
Se2 Tm1 O1 C1 65.9(8) . . . . ?
Se1 Tm1 O1 C1 -167.4(9) . . . . ?
Se8 Tm1 O1 C1 -21.7(8) . . . . ?
Se9 Tm1 O1 C1 -70.2(8) . . . . ?
Se3 Tm1 O1 C1 115.5(8) . . . . ?
O2 Tm1 O1 C4 9.6(10) . . . . ?
Se2 Tm1 O1 C4 -126.9(10) . . . . ?
Se1 Tm1 O1 C4 -0.3(19) . . . . ?
Se8 Tm1 O1 C4 145.4(10) . . . . ?
Se9 Tm1 O1 C4 96.9(10) . . . . ?
Se3 Tm1 O1 C4 -77.4(10) . . . . ?
O1 Tm1 O2 C5 78.2(8) . . . . ?
Se2 Tm1 O2 C5 170.0(7) . . . . ?
Se1 Tm1 O2 C5 -103.5(8) . . . . ?
Se8 Tm1 O2 C5 -18.9(9) . . . . ?
Se9 Tm1 O2 C5 -8.5(8) . . . . ?
Se3 Tm1 O2 C5 164.5(8) . . . . ?
O1 Tm1 O2 C8 -121.3(8) . . . . ?
Se2 Tm1 O2 C8 -29.5(8) . . . . ?
Se1 Tm1 O2 C8 57.0(7) . . . . ?
Se8 Tm1 O2 C8 141.6(7) . . . . ?
Se9 Tm1 O2 C8 152.0(7) . . . . ?
Se3 Tm1 O2 C8 -35.0(7) . . . . ?
Se5 Tm2 O3 C9 148.0(9) . . . . ?
Se2 Tm2 O3 C9 9.8(9) . . . . ?
Se3 Tm2 O3 C9 -40.0(9) . . . . ?
Se4 Tm2 O3 C9 98.5(9) . . . . ?
Se1 Tm2 O3 C9 16(5) . . . . ?
I1 Tm2 O3 C9 -126.8(9) . . . . ?
Se5 Tm2 O3 C12 -37.0(9) . . . . ?
Se2 Tm2 O3 C12 -175.2(9) . . . . ?
Se3 Tm2 O3 C12 135.0(9) . . . . ?
Se4 Tm2 O3 C12 -86.5(9) . . . . ?
Se1 Tm2 O3 C12 -169(4) . . . . ?
I1 Tm2 O3 C12 48.2(9) . . . . ?
O5 Tm3 O4 C16 -120.0(10) . . . . ?
Se1 Tm3 O4 C16 57.3(10) . . . . ?
Se6 Tm3 O4 C16 -33.5(11) . . . . ?
Se4 Tm3 O4 C16 144.1(9) . . . . ?
Se5 Tm3 O4 C16 149.5(10) . . . . ?
Se7 Tm3 O4 C16 -34.0(9) . . . . ?
O5 Tm3 O4 C13 77.9(12) . . . . ?
Se1 Tm3 O4 C13 -104.8(12) . . . . ?
Se6 Tm3 O4 C13 164.4(11) . . . . ?
Se4 Tm3 O4 C13 -18.0(13) . . . . ?
Se5 Tm3 O4 C13 -12.6(12) . . . . ?
Se7 Tm3 O4 C13 163.9(12) . . . . ?
O4 Tm3 O5 C17 -166.9(11) . . . . ?
Se1 Tm3 O5 C17 177.5(11) . . . . ?
Se6 Tm3 O5 C17 58.3(11) . . . . ?
Se4 Tm3 O5 C17 -31.9(11) . . . . ?
Se5 Tm3 O5 C17 -80.9(11) . . . . ?
Se7 Tm3 O5 C17 107.6(11) . . . . ?
O4 Tm3 O5 C20 33.7(10) . . . . ?
Se1 Tm3 O5 C20 18(2) . . . . ?
Se6 Tm3 O5 C20 -101.1(10) . . . . ?
Se4 Tm3 O5 C20 168.7(10) . . . . ?
Se5 Tm3 O5 C20 119.7(10) . . . . ?
Se7 Tm3 O5 C20 -51.8(10) . . . . ?
Se9 Tm4 O6 C21 -116.6(10) . . . . ?
Se7 Tm4 O6 C21 56.0(10) . . . . ?
Se6 Tm4 O6 C21 105.8(10) . . . . ?
Se8 Tm4 O6 C21 -166.0(10) . . . . ?
Se1 Tm4 O6 C21 70(6) . . . . ?
I2 Tm4 O6 C21 -33.1(10) . . . . ?
Se9 Tm4 O6 C24 63.3(9) . . . . ?
Se7 Tm4 O6 C24 -124.0(9) . . . . ?
Se6 Tm4 O6 C24 -74.3(9) . . . . ?
Se8 Tm4 O6 C24 13.9(9) . . . . ?
Se1 Tm4 O6 C24 -111(5) . . . . ?
I2 Tm4 O6 C24 146.8(9) . . . . ?
C4 O1 C1 C2 -14.4(13) . . . . ?
Tm1 O1 C1 C2 154.6(7) . . . . ?
O1 C1 C2 C3 32.7(12) . . . . ?
C1 C2 C3 C4 -39.0(13) . . . . ?
C2 C3 C4 O1 30.6(14) . . . . ?
C1 O1 C4 C3 -10.3(15) . . . . ?
Tm1 O1 C4 C3 -179.2(7) . . . . ?
C8 O2 C5 C6 19.2(12) . . . . ?
Tm1 O2 C5 C6 -178.0(7) . . . . ?
O2 C5 C6 C7 -35.7(13) . . . . ?
C5 C6 C7 C8 38.7(14) . . . . ?
C5 O2 C8 C7 5.0(12) . . . . ?
Tm1 O2 C8 C7 -158.7(8) . . . . ?
C6 C7 C8 O2 -27.1(13) . . . . ?
C12 O3 C9 C10 -14.3(13) . . . . ?
Tm2 O3 C9 C10 161.3(8) . . . . ?
O3 C9 C10 C11 31.2(13) . . . . ?
C9 C10 C11 C12 -36.0(13) . . . . ?
C9 O3 C12 C11 -8.7(13) . . . . ?
Tm2 O3 C12 C11 175.7(8) . . . . ?
C10 C11 C12 O3 27.8(13) . . . . ?
C16 O4 C13 C14 6.3(19) . . . . ?
Tm3 O4 C13 C14 171.0(10) . . . . ?
O4 C13 C14 C15 -28.0(19) . . . . ?
C13 C14 C15 C16 38.7(18) . . . . ?
C13 O4 C16 C15 18.8(16) . . . . ?
Tm3 O4 C16 C15 -146.6(10) . . . . ?
C14 C15 C16 O4 -34.9(16) . . . . ?
C20 O5 C17 C18 32.3(17) . . . . ?
Tm3 O5 C17 C18 -131.7(11) . . . . ?
O5 C17 C18 C19 -17.0(19) . . . . ?
C17 C18 C19 C20 -4.7(18) . . . . ?
C17 O5 C20 C19 -34.9(16) . . . . ?
Tm3 O5 C20 C19 127.2(11) . . . . ?
C18 C19 C20 O5 24.0(16) . . . . ?
C24 O6 C21 C22 -12.7(15) . . . . ?
Tm4 O6 C21 C22 167.3(8) . . . . ?
O6 C21 C22 C23 30.0(15) . . . . ?
C21 C22 C23 C24 -35.8(14) . . . . ?
C21 O6 C24 C23 -10.4(14) . . . . ?
Tm4 O6 C24 C23 169.6(7) . . . . ?
C22 C23 C24 O6 28.5(14) . . . . ?
C28 O7 C25 C26 8.5(17) . . . . ?
O7 C25 C26 C27 -27.3(17) . . . . ?
C25 C26 C27 C28 34.5(16) . . . . ?
C25 O7 C28 C27 14.2(16) . . . . ?
C26 C27 C28 O7 -30.4(15) . . . . ?
